data_2202934
loop_
_publ_author_name
'Jian-Fang Ma'
'Jin Yang'
'Jing-Fu Liu'

_publ_section_title
;
 A nickel(II) fumarate complex with <i>o</i>-phenanthroline
;
_journal_issue 10
_journal_name_full 'Acta Crystallographica Section E'
_journal_page_first m900
_journal_page_last m902
_journal_paper_doi 10.1107/S1600536803019408
_journal_volume 59
_journal_year 2003
_chemical_formula_iupac '[Ni2 (C12 H8 N2)4 (C4 H2 O4) (H2 O)2] C4 H2 O4, 16H2 O'
_chemical_formula_moiety 'C52 H38 N8 Ni2 O6, C4 H2 O4, 16(H2 O)'
_chemical_formula_sum 'C56 H72 N8 Ni2 O26'
_chemical_formula_weight 1390.60
_chemical_name_systematic
;
 ?
;
_space_group_IT_number 2
_symmetry_cell_setting triclinic
_symmetry_space_group_name_Hall '-P 1'
_symmetry_space_group_name_H-M 'P -1'
_atom_sites_solution_hydrogens geom
_atom_sites_solution_primary direct
_atom_sites_solution_secondary difmap
_audit_creation_method SHELXL-97
_cell_angle_alpha 86.68(3)
_cell_angle_beta 86.27(3)
_cell_angle_gamma 72.46(3)
_cell_formula_units_Z 1
_cell_length_a 10.736(4)
_cell_length_b 10.903(3)
_cell_length_c 14.802(5)
_cell_measurement_reflns_used 22
_cell_measurement_temperature 293(2)
_cell_measurement_theta_max 9.3
_cell_measurement_theta_min 4.7
_cell_volume 1647.2(10)
_computing_cell_refinement XSCANS
_computing_data_collection 'XSCANS (Siemens, 1994)'
_computing_data_reduction XSCANS
_computing_molecular_graphics 'SHELXTL-Plus (Sheldrick, 1990)'
_computing_publication_material SHELXL97
_computing_structure_refinement 'SHELXL97 (Sheldrick, 1997)'
_computing_structure_solution 'SHELXS97 (Sheldrick, 1997)'
_diffrn_ambient_temperature 293(2)
_diffrn_measured_fraction_theta_full 0.991
_diffrn_measured_fraction_theta_max 0.987
_diffrn_measurement_device_type 'Siemens P4'
_diffrn_measurement_method '\w scan'
_diffrn_radiation_monochromator graphite
_diffrn_radiation_source 'fine-focus sealed tube'
_diffrn_radiation_type MoK\a
_diffrn_radiation_wavelength 0.71073
_diffrn_reflns_av_R_equivalents 0.022
_diffrn_reflns_av_sigmaI/netI 0.105
_diffrn_reflns_limit_h_max 13
_diffrn_reflns_limit_h_min -1
_diffrn_reflns_limit_k_max 13
_diffrn_reflns_limit_k_min -13
_diffrn_reflns_limit_l_max 18
_diffrn_reflns_limit_l_min -18
_diffrn_reflns_number 7676
_diffrn_reflns_theta_full 25.0
_diffrn_reflns_theta_max 26.0
_diffrn_reflns_theta_min 2.0
_diffrn_standards_decay_% none
_diffrn_standards_interval_count 97
_diffrn_standards_number 3
_exptl_absorpt_coefficient_mu 0.658
_exptl_absorpt_correction_T_max 0.810
_exptl_absorpt_correction_T_min 0.734
_exptl_absorpt_correction_type psi-scan
_exptl_absorpt_process_details '(North et al., 1968)'
_exptl_crystal_colour green
_exptl_crystal_density_diffrn 1.402
_exptl_crystal_density_method 'not measured'
_exptl_crystal_description block
_exptl_crystal_F_000 728
_exptl_crystal_size_max 0.44
_exptl_crystal_size_mid 0.35
_exptl_crystal_size_min 0.32
_refine_diff_density_max 0.63
_refine_diff_density_min -0.49
_refine_ls_extinction_method none
_refine_ls_goodness_of_fit_ref 0.88
_refine_ls_hydrogen_treatment mixed
_refine_ls_matrix_type full
_refine_ls_number_parameters 469
_refine_ls_number_reflns 6365
_refine_ls_number_restraints 33
_refine_ls_restrained_S_all 0.96
_refine_ls_R_factor_all 0.110
_refine_ls_R_factor_gt 0.057
_refine_ls_shift/su_max <0.001
_refine_ls_shift/su_mean 0.000
_refine_ls_structure_factor_coef Fsqd
_refine_ls_weighting_details 'calc w = 1/[\s^2^(Fo^2^)+(0.0653P)^2^] where P = (Fo^2^+2Fc^2^)/3'
_refine_ls_weighting_scheme calc
_refine_ls_wR_factor_gt 0.125
_refine_ls_wR_factor_ref 0.143
_reflns_number_gt 3577
_reflns_number_total 6365
_reflns_threshold_expression I>2\s(I)
_cod_data_source_file tk6133.cif
_cod_data_source_block I
_cod_depositor_comments
;
The following automatic conversions were performed:
'_symmetry_cell_setting' value 'Triclinic' changed to 'triclinic'
according to '/home/saulius/struct/CIF-dictionaries/cif_core.dic'
dictionary named 'cif_core.dic' version 2.4.1 from 2010-06-29.

Automatic conversion script
Id: cif_fix_enum 1527 2010-12-29 10:47:43Z saulius 

The following automatic conversions were performed:

'_symmetry_cell_setting' value 'Triclinic' changed to 'triclinic'
according to /home/saulius/struct/CIF-dictionaries/cif_core.dic
dictionary named 'cif_core.dic' version 2.4.1 from 2010-06-29.

Automatic conversion script
Id: cif_fix_values 1715 2011-07-08 13:25:40Z adriana 
;
_cod_original_cell_volume 1647.3(10)
_cod_original_sg_symbol_H-M P-1
_cod_database_code 2202934
_cod_database_fobs_code 2202934

loop_
_symmetry_equiv_pos_as_xyz
'x, y, z'
'-x, -y, -z'

loop_
_atom_site_label
_atom_site_fract_x
_atom_site_fract_y
_atom_site_fract_z
_atom_site_U_iso_or_equiv
_atom_site_adp_type
_atom_site_calc_flag
_atom_site_refinement_flags
_atom_site_occupancy
_atom_site_disorder_assembly
_atom_site_disorder_group
_atom_site_type_symbol
C1 0.0557(5) 0.0474(5) 0.1107(3) 0.0446(12) Uani d . 1 . . C
C2 0.0331(5) -0.0263(5) 0.0352(3) 0.0463(12) Uani d . 1 . . C
H2 0.0683 -0.1154 0.0384 0.056 Uiso calc R 1 . . H
C3 0.9680(6) 0.4876(5) 0.3742(4) 0.0533(13) Uani d . 1 . . C
C4 0.9521(5) 0.5176(5) 0.4725(4) 0.0569(14) Uani d . 1 . . C
H4 0.8696 0.5636 0.4956 0.068 Uiso calc R 1 . . H
C101 0.0994(5) -0.1304(5) 0.3551(3) 0.0506(13) Uani d . 1 . . C
H101 0.0731 -0.1414 0.2982 0.061 Uiso calc R 1 . . H
C102 0.0633(6) -0.1998(5) 0.4303(4) 0.0658(17) Uani d . 1 . . C
H102 0.0138 -0.2552 0.4234 0.079 Uiso calc R 1 . . H
C103 0.1028(6) -0.1838(6) 0.5134(4) 0.077(2) Uani d . 1 . . C
H103 0.0814 -0.2299 0.5638 0.092 Uiso calc R 1 . . H
C104 0.1745(6) -0.0993(5) 0.5233(3) 0.0591(15) Uani d . 1 . . C
C105 0.2185(7) -0.0734(7) 0.6079(4) 0.082(2) Uani d . 1 . . C
H105 0.2001 -0.1175 0.6603 0.098 Uiso calc R 1 . . H
C106 0.2846(7) 0.0114(7) 0.6143(4) 0.088(2) Uani d . 1 . . C
H106 0.3103 0.0257 0.6705 0.105 Uiso calc R 1 . . H
C107 0.3164(6) 0.0811(6) 0.5350(3) 0.0642(16) Uani d . 1 . . C
C108 0.3850(7) 0.1707(7) 0.5354(4) 0.083(2) Uani d . 1 . . C
H108 0.4132 0.1893 0.5896 0.100 Uiso calc R 1 . . H
C109 0.4107(6) 0.2310(6) 0.4572(5) 0.0795(19) Uani d . 1 . . C
H109 0.4552 0.2921 0.4577 0.095 Uiso calc R 1 . . H
C110 0.3703(5) 0.2012(5) 0.3755(4) 0.0576(14) Uani d . 1 . . C
H110 0.3907 0.2416 0.3220 0.069 Uiso calc R 1 . . H
C111 0.2764(5) 0.0567(5) 0.4505(3) 0.0454(12) Uani d . 1 . . C
C112 0.2054(5) -0.0337(4) 0.4442(3) 0.0420(11) Uani d . 1 . . C
C201 0.4507(5) -0.1939(5) 0.2532(3) 0.0507(13) Uani d . 1 . . C
H201 0.3979 -0.2280 0.2931 0.061 Uiso calc R 1 . . H
C202 0.5744(6) -0.2738(5) 0.2259(4) 0.0633(15) Uani d . 1 . . C
H202 0.6025 -0.3593 0.2469 0.076 Uiso calc R 1 . . H
C203 0.6526(6) -0.2250(6) 0.1685(4) 0.0691(17) Uani d . 1 . . C
H203 0.7356 -0.2768 0.1507 0.083 Uiso calc R 1 . . H
C204 0.6084(5) -0.0950(5) 0.1353(3) 0.0560(14) Uani d . 1 . . C
C205 0.6819(6) -0.0385(7) 0.0732(4) 0.0759(18) Uani d . 1 . . C
H205 0.7658 -0.0863 0.0540 0.091 Uiso calc R 1 . . H
C206 0.6319(6) 0.0856(7) 0.0406(4) 0.0782(19) Uani d . 1 . . C
H206 0.6815 0.1200 -0.0016 0.094 Uiso calc R 1 . . H
C207 0.5049(5) 0.1632(5) 0.0704(3) 0.0541(13) Uani d . 1 . . C
C208 0.4465(7) 0.2905(6) 0.0385(4) 0.0695(17) Uani d . 1 . . C
H208 0.4928 0.3307 -0.0021 0.083 Uiso calc R 1 . . H
C209 0.3223(6) 0.3546(6) 0.0672(3) 0.0656(16) Uani d . 1 . . C
H209 0.2822 0.4379 0.0451 0.079 Uiso calc R 1 . . H
C210 0.2558(5) 0.2941(5) 0.1303(3) 0.0544(13) Uani d . 1 . . C
H210 0.1714 0.3398 0.1501 0.065 Uiso calc R 1 . . H
C211 0.4286(5) 0.1093(5) 0.1334(3) 0.0428(11) Uani d . 1 . . C
C212 0.4832(5) -0.0226(5) 0.1662(3) 0.0417(11) Uani d . 1 . . C
N1 0.1686(4) -0.0508(3) 0.3618(2) 0.0402(9) Uani d . 1 . . N
N2 0.3043(4) 0.1178(4) 0.3719(2) 0.0431(10) Uani d . 1 . . N
N3 0.4055(4) -0.0715(4) 0.2246(2) 0.0401(9) Uani d . 1 . . N
N4 0.3067(4) 0.1736(4) 0.1641(2) 0.0416(9) Uani d . 1 . . N
O1 0.1446(3) -0.0129(3) 0.16211(19) 0.0450(8) Uani d . 1 . . O
O2 -0.0097(4) 0.1634(4) 0.1174(3) 0.0855(14) Uani d . 1 . . O
O3 1.0781(4) 0.4334(4) 0.3386(3) 0.0684(11) Uani d . 1 . . O
O4 0.8644(4) 0.5190(4) 0.3323(3) 0.0810(13) Uani d . 1 . . O
OW1 0.0543(3) 0.2098(3) 0.2789(2) 0.0441(8) Uani d D 1 . . O
OW2 0.3940(4) -0.3808(4) 0.4223(3) 0.0706(11) Uani d D 1 . . O
OW3 0.3520(4) 0.5473(5) 0.6029(3) 0.0770(12) Uani d D 1 . . O
OW4 0.2876(5) 0.5299(4) 0.2810(3) 0.0742(12) Uani d D 1 . . O
OW5 0.9106(5) 0.4839(5) 0.1472(4) 0.0956(15) Uani d D 1 . . O
OW6 0.7294(5) 0.3541(6) 0.0993(4) 0.1202(19) Uani d D 1 . . O
OW7 0.4464(5) 0.6379(5) 0.7500(3) 0.1004(16) Uani d D 1 . . O
OW8 0.2373(8) 0.7051(5) 0.1336(4) 0.140(3) Uani d D 1 . . O
OW9 1.0125(9) 0.6600(6) 0.0530(4) 0.156(3) Uani d D 1 . . O
Ni 0.22718(6) 0.06337(6) 0.25907(4) 0.03582(19) Uani d . 1 . . Ni
H11 0.065(5) 0.270(3) 0.302(3) 0.043 Uiso d D 1 . . H
H12 0.033(4) 0.211(4) 0.2288(17) 0.043 Uiso d D 1 . . H
H21 0.363(4) -0.403(4) 0.468(2) 0.043 Uiso d D 1 . . H
H22 0.464(3) -0.432(4) 0.410(3) 0.043 Uiso d D 1 . . H
H31 0.288(3) 0.530(5) 0.622(3) 0.043 Uiso d D 1 . . H
H32 0.362(4) 0.592(4) 0.643(2) 0.043 Uiso d D 1 . . H
H41 0.290(5) 0.561(4) 0.330(2) 0.043 Uiso d D 1 . . H
H42 0.220(3) 0.512(5) 0.301(3) 0.043 Uiso d D 1 . . H
H51 0.845(3) 0.471(4) 0.131(3) 0.043 Uiso d D 1 . . H
H52 0.889(4) 0.535(3) 0.1849(17) 0.043 Uiso d D 1 . . H
H61 0.735(4) 0.352(3) 0.0320(12) 0.043 Uiso d D 1 . . H
H62 0.791(3) 0.288(2) 0.1068(15) 0.043 Uiso d D 1 . . H
H71 0.499(3) 0.578(3) 0.761(2) 0.043 Uiso d D 1 . . H
H72 0.419(4) 0.653(4) 0.8138(14) 0.043 Uiso d D 1 . . H
H81 0.237(4) 0.670(3) 0.176(2) 0.043 Uiso d D 1 . . H
H82 0.216(5) 0.7794(19) 0.132(3) 0.043 Uiso d D 1 . . H
H91 1.001(4) 0.668(3) 0.1042(15) 0.043 Uiso d D 1 . . H
H92 1.007(5) 0.589(2) 0.0506(19) 0.043 Uiso d D 1 . . H

loop_
_atom_site_aniso_label
_atom_site_aniso_U_11
_atom_site_aniso_U_22
_atom_site_aniso_U_33
_atom_site_aniso_U_12
_atom_site_aniso_U_13
_atom_site_aniso_U_23
C1 0.044(3) 0.044(3) 0.043(3) -0.008(2) -0.006(2) -0.004(2)
C2 0.046(3) 0.049(3) 0.042(3) -0.010(2) -0.011(2) -0.003(2)
C3 0.059(4) 0.045(3) 0.060(3) -0.024(3) 0.006(3) -0.003(3)
C4 0.058(4) 0.046(3) 0.069(4) -0.021(3) 0.007(3) -0.005(3)
C101 0.052(3) 0.044(3) 0.056(3) -0.016(3) 0.002(3) 0.001(2)
C102 0.058(4) 0.047(3) 0.089(4) -0.017(3) 0.023(3) 0.012(3)
C103 0.078(5) 0.058(4) 0.071(4) 0.004(3) 0.035(4) 0.023(3)
C104 0.059(4) 0.052(3) 0.048(3) 0.005(3) 0.013(3) 0.010(2)
C105 0.090(5) 0.090(5) 0.033(3) 0.018(4) 0.003(3) 0.018(3)
C106 0.099(6) 0.111(6) 0.035(3) -0.002(5) -0.018(3) 0.000(3)
C107 0.062(4) 0.076(4) 0.041(3) 0.005(3) -0.015(3) -0.012(3)
C108 0.085(5) 0.097(5) 0.064(4) -0.010(4) -0.039(4) -0.029(4)
C109 0.077(5) 0.083(5) 0.088(5) -0.030(4) -0.027(4) -0.028(4)
C110 0.063(4) 0.062(3) 0.057(3) -0.030(3) -0.009(3) -0.011(3)
C111 0.041(3) 0.048(3) 0.039(3) 0.001(2) -0.007(2) -0.003(2)
C112 0.040(3) 0.042(3) 0.033(2) 0.003(2) 0.002(2) 0.005(2)
C201 0.059(3) 0.051(3) 0.040(3) -0.013(3) -0.006(2) 0.000(2)
C202 0.072(4) 0.051(3) 0.056(3) -0.002(3) -0.006(3) 0.000(3)
C203 0.056(4) 0.070(4) 0.068(4) 0.003(3) 0.004(3) -0.015(3)
C204 0.043(3) 0.068(4) 0.053(3) -0.012(3) 0.009(3) -0.010(3)
C205 0.057(4) 0.086(5) 0.077(4) -0.015(4) 0.020(3) -0.008(4)
C206 0.067(4) 0.103(5) 0.069(4) -0.037(4) 0.025(3) -0.004(4)
C207 0.057(4) 0.068(4) 0.040(3) -0.026(3) 0.005(2) 0.005(3)
C208 0.085(5) 0.081(4) 0.049(3) -0.039(4) 0.007(3) 0.009(3)
C209 0.086(5) 0.058(4) 0.049(3) -0.022(3) 0.001(3) 0.019(3)
C210 0.055(3) 0.057(3) 0.047(3) -0.011(3) -0.005(3) 0.008(2)
C211 0.044(3) 0.053(3) 0.033(2) -0.017(2) -0.001(2) -0.002(2)
C212 0.043(3) 0.053(3) 0.030(2) -0.015(2) -0.005(2) 0.001(2)
N1 0.043(2) 0.042(2) 0.037(2) -0.014(2) 0.0013(18) 0.0017(17)
N2 0.051(3) 0.043(2) 0.037(2) -0.014(2) -0.0071(18) -0.0023(17)
N3 0.042(2) 0.048(2) 0.0321(19) -0.016(2) -0.0053(17) -0.0028(17)
N4 0.041(2) 0.043(2) 0.039(2) -0.010(2) -0.0012(18) 0.0014(17)
O1 0.047(2) 0.048(2) 0.0385(17) -0.0095(17) -0.0135(15) -0.0029(14)
O2 0.096(3) 0.061(3) 0.085(3) 0.015(2) -0.051(3) -0.029(2)
O3 0.058(3) 0.075(3) 0.076(3) -0.025(2) 0.006(2) -0.026(2)
O4 0.063(3) 0.105(3) 0.068(3) -0.017(3) -0.005(2) 0.005(2)
OW1 0.052(2) 0.046(2) 0.0341(17) -0.0131(18) -0.0010(16) -0.0094(15)
OW2 0.060(3) 0.084(3) 0.059(2) -0.010(2) -0.002(2) 0.006(2)
OW3 0.059(3) 0.108(4) 0.064(3) -0.026(3) -0.010(2) 0.008(2)
OW4 0.075(3) 0.085(3) 0.070(3) -0.033(3) -0.013(3) 0.004(2)
OW5 0.106(4) 0.085(3) 0.091(3) -0.021(3) -0.001(3) -0.010(3)
OW6 0.092(4) 0.135(5) 0.125(4) -0.022(4) -0.008(4) 0.004(4)
OW7 0.098(4) 0.107(4) 0.091(3) -0.022(3) -0.005(3) -0.009(3)
OW8 0.242(7) 0.060(3) 0.114(4) -0.031(4) -0.090(5) 0.026(3)
OW9 0.231(8) 0.148(6) 0.115(5) -0.100(6) 0.000(5) 0.005(4)
Ni 0.0397(4) 0.0413(3) 0.0274(3) -0.0137(3) -0.0030(2) 0.0006(2)

loop_
_atom_type_symbol
_atom_type_description
_atom_type_scat_dispersion_real
_atom_type_scat_dispersion_imag
_atom_type_scat_source
C C 0.0033 0.0016 'International Tables Vol C Tables 4.2.6.8 and 6.1.1.4'
H H 0.0000 0.0000 'International Tables Vol C Tables 4.2.6.8 and 6.1.1.4'
N N 0.0061 0.0033 'International Tables Vol C Tables 4.2.6.8 and 6.1.1.4'
O O 0.0106 0.0060 'International Tables Vol C Tables 4.2.6.8 and 6.1.1.4'
Ni Ni 0.3393 1.1124 'International Tables Vol C Tables 4.2.6.8 and 6.1.1.4'

loop_
_geom_angle_atom_site_label_1
_geom_angle_atom_site_label_2
_geom_angle_atom_site_label_3
_geom_angle_site_symmetry_1
_geom_angle
_geom_angle_publ_flag
O2 C1 O1 . 124.9(4) ?
O2 C1 C2 . 119.4(4) ?
O1 C1 C2 . 115.7(4) ?
C2 C2 C1 2 124.0(6) ?
C2 C2 H2 2 118.0 ?
C1 C2 H2 . 118.0 ?
O3 C3 O4 . 123.7(5) ?
O3 C3 C4 . 120.8(5) ?
O4 C3 C4 . 115.5(5) ?
C4 C4 C3 2_766 123.4(7) ?
C4 C4 H4 2_766 118.3 ?
C3 C4 H4 . 118.3 ?
N1 C101 C102 . 122.8(5) ?
N1 C101 H101 . 118.6 ?
C102 C101 H101 . 118.6 ?
C103 C102 C101 . 118.4(6) ?
C103 C102 H102 . 120.8 ?
C101 C102 H102 . 120.8 ?
C102 C103 C104 . 120.5(5) ?
C102 C103 H103 . 119.8 ?
C104 C103 H103 . 119.8 ?
C103 C104 C112 . 117.1(5) ?
C103 C104 C105 . 124.9(6) ?
C112 C104 C105 . 118.0(6) ?
C106 C105 C104 . 122.6(6) ?
C106 C105 H105 . 118.7 ?
C104 C105 H105 . 118.7 ?
C105 C106 C107 . 120.7(6) ?
C105 C106 H106 . 119.6 ?
C107 C106 H106 . 119.6 ?
C108 C107 C111 . 117.3(5) ?
C108 C107 C106 . 124.5(6) ?
C111 C107 C106 . 118.2(6) ?
C109 C108 C107 . 120.2(5) ?
C109 C108 H108 . 119.9 ?
C107 C108 H108 . 119.9 ?
C108 C109 C110 . 119.8(6) ?
C108 C109 H109 . 120.1 ?
C110 C109 H109 . 120.1 ?
N2 C110 C109 . 122.1(5) ?
N2 C110 H110 . 118.9 ?
C109 C110 H110 . 118.9 ?
N2 C111 C107 . 121.7(5) ?
N2 C111 C112 . 117.5(4) ?
C107 C111 C112 . 120.8(5) ?
N1 C112 C104 . 122.7(5) ?
N1 C112 C111 . 117.7(4) ?
C104 C112 C111 . 119.6(5) ?
N3 C201 C202 . 122.8(5) ?
N3 C201 H201 . 118.6 ?
C202 C201 H201 . 118.6 ?
C203 C202 C201 . 119.1(5) ?
C203 C202 H202 . 120.4 ?
C201 C202 H202 . 120.4 ?
C202 C203 C204 . 120.3(5) ?
C202 C203 H203 . 119.9 ?
C204 C203 H203 . 119.9 ?
C212 C204 C205 . 119.8(5) ?
C212 C204 C203 . 116.5(5) ?
C205 C204 C203 . 123.7(5) ?
C206 C205 C204 . 121.0(6) ?
C206 C205 H205 . 119.5 ?
C204 C205 H205 . 119.5 ?
C205 C206 C207 . 121.1(5) ?
C205 C206 H206 . 119.4 ?
C207 C206 H206 . 119.4 ?
C208 C207 C211 . 116.7(5) ?
C208 C207 C206 . 124.1(5) ?
C211 C207 C206 . 119.2(5) ?
C209 C208 C207 . 120.0(5) ?
C209 C208 H208 . 120.0 ?
C207 C208 H208 . 120.0 ?
C208 C209 C210 . 119.1(5) ?
C208 C209 H209 . 120.4 ?
C210 C209 H209 . 120.4 ?
N4 C210 C209 . 123.7(5) ?
N4 C210 H210 . 118.2 ?
C209 C210 H210 . 118.2 ?
N4 C211 C207 . 123.7(5) ?
N4 C211 C212 . 117.7(4) ?
C207 C211 C212 . 118.6(5) ?
N3 C212 C204 . 123.1(4) ?
N3 C212 C211 . 116.7(4) ?
C204 C212 C211 . 120.2(4) ?
C101 N1 C112 . 118.6(4) ?
C101 N1 Ni . 128.2(3) ?
C112 N1 Ni . 113.1(3) ?
C110 N2 C111 . 118.8(4) ?
C110 N2 Ni . 129.0(3) ?
C111 N2 Ni . 112.2(3) ?
C201 N3 C212 . 118.2(4) ?
C201 N3 Ni . 128.6(3) ?
C212 N3 Ni . 113.2(3) ?
C210 N4 C211 . 116.8(4) ?
C210 N4 Ni . 130.6(3) ?
C211 N4 Ni . 112.6(3) ?
C1 O1 Ni . 127.1(3) ?
Ni OW1 H11 . 112(3) ?
Ni OW1 H12 . 94(3) ?
H11 OW1 H12 . 124(5) ?
H21 OW2 H22 . 110(5) ?
H31 OW3 H32 . 101(5) ?
H41 OW4 H42 . 89(5) ?
H51 OW5 H52 . 107(3) ?
H61 OW6 H62 . 95(2) ?
H71 OW7 H72 . 93(2) ?
H81 OW8 H82 . 120(4) ?
H91 OW9 H92 . 99(2) ?
O1 Ni Ow1 . 90.76(13) yes
O1 Ni N1 . 91.27(14) yes
O1 Ni N2 . 170.68(14) yes
O1 Ni N3 . 87.76(13) yes
O1 Ni N4 . 94.03(14) yes
OW1 Ni N1 . 90.74(14) yes
OW1 Ni N2 . 90.70(14) yes
OW1 Ni N3 . 172.94(14) yes
OW1 Ni N4 . 93.49(14) yes
N1 Ni N2 . 79.51(15) yes
N1 Ni N3 . 96.19(15) yes
N1 Ni N4 . 173.17(15) yes
N2 Ni N3 . 91.88(15) yes
N2 Ni N4 . 95.07(15) yes
N3 Ni N4 . 79.74(15) yes

loop_
_geom_bond_atom_site_label_1
_geom_bond_atom_site_label_2
_geom_bond_site_symmetry_2
_geom_bond_distance
_geom_bond_publ_flag
C1 O2 . 1.254(5) ?
C1 O1 . 1.257(5) ?
C1 C2 . 1.487(6) ?
C2 C2 2 1.305(8) ?
C2 H2 . 0.9300 ?
C3 O3 . 1.248(6) ?
C3 O4 . 1.254(6) ?
C3 C4 . 1.498(7) ?
C4 C4 2_766 1.305(10) ?
C4 H4 . 0.9300 ?
C101 N1 . 1.312(6) ?
C101 C102 . 1.409(7) ?
C101 H101 . 0.9300 ?
C102 C103 . 1.364(8) ?
C102 H102 . 0.9300 ?
C103 C104 . 1.385(9) ?
C103 H103 . 0.9300 ?
C104 C112 . 1.411(6) ?
C104 C105 . 1.439(8) ?
C105 C106 . 1.335(9) ?
C105 H105 . 0.9300 ?
C106 C107 . 1.440(9) ?
C106 H106 . 0.9300 ?
C107 C108 . 1.389(9) ?
C107 C111 . 1.414(7) ?
C108 C109 . 1.352(9) ?
C108 H108 . 0.9300 ?
C109 C110 . 1.398(7) ?
C109 H109 . 0.9300 ?
C110 N2 . 1.315(6) ?
C110 H110 . 0.9300 ?
C111 N2 . 1.368(6) ?
C111 C112 . 1.425(7) ?
C112 N1 . 1.346(5) ?
C201 N3 . 1.329(6) ?
C201 C202 . 1.400(7) ?
C201 H201 . 0.9300 ?
C202 C203 . 1.355(8) ?
C202 H202 . 0.9300 ?
C203 C204 . 1.422(8) ?
C203 H203 . 0.9300 ?
C204 C212 . 1.400(6) ?
C204 C205 . 1.407(8) ?
C205 C206 . 1.368(8) ?
C205 H205 . 0.9300 ?
C206 C207 . 1.428(8) ?
C206 H206 . 0.9300 ?
C207 C208 . 1.407(7) ?
C207 C211 . 1.419(6) ?
C208 C209 . 1.358(8) ?
C208 H208 . 0.9300 ?
C209 C210 . 1.394(7) ?
C209 H209 . 0.9300 ?
C210 N4 . 1.343(6) ?
C210 H210 . 0.9300 ?
C211 N4 . 1.348(6) ?
C211 C212 . 1.447(6) ?
C212 N3 . 1.360(6) ?
Ni O1 . 2.070(3) yes
Ni OW1 . 2.068(4) yes
Ni N1 . 2.094(4) yes
Ni N2 . 2.102(4) yes
Ni N3 . 2.086(4) yes
Ni N4 . 2.102(4) yes
OW1 H11 . 0.80(2) ?
OW1 H12 . 0.79(2) ?
OW2 H21 . 0.80(2) ?
OW2 H22 . 0.80(2) ?
OW3 H31 . 0.80(2) ?
OW3 H32 . 0.82(4) ?
OW4 H41 . 0.82(2) ?
OW4 H42 . 0.84(2) ?
OW5 H51 . 0.81(4) ?
OW5 H52 . 0.786(19) ?
OW6 H61 . 0.996(16) ?
OW6 H62 . 0.824(19) ?
OW7 H71 . 0.744(19) ?
OW7 H72 . 0.979(16) ?
OW8 H81 . 0.716(19) ?
OW8 H82 . 0.772(19) ?
OW9 H91 . 0.765(19) ?
OW9 H92 . 0.797(15) ?

loop_
_geom_hbond_atom_site_label_D
_geom_hbond_atom_site_label_H
_geom_hbond_atom_site_label_A
_geom_hbond_site_symmetry_A
_geom_hbond_distance_DH
_geom_hbond_distance_HA
_geom_hbond_distance_DA
_geom_hbond_angle_DHA
OW1 H12 O2 . 0.79(2) 1.88(2) 2.648(5) 163(5)
OW1 H11 O3 1_455 0.80(2) 1.94(2) 2.727(5) 170(5)
OW2 H22 OW3 2_656 0.80(2) 2.00(2) 2.799(6) 170(5)
OW2 H21 OW3 1_545 0.80(2) 2.04(3) 2.789(6) 157(5)
OW3 H31 O4 2_666 0.80(2) 1.94(2) 2.735(6) 178(5)
OW3 H32 OW7 . 0.82(4) 2.04(2) 2.808(7) 157(4)
OW4 H42 O3 1_455 0.84(2) 2.00(2) 2.823(6) 168(5)
OW4 H41 OW2 1_565 0.82(2) 2.06(3) 2.800(6) 150(5)
OW5 H52 O4 . 0.786(19) 2.18(3) 2.780(7) 133(3)
OW5 H51 OW6 . 0.81(4) 2.12(2) 2.871(8) 154(4)
OW6 H62 O2 1_655 0.824(19) 2.17(2) 2.960(7) 159(4)
OW7 H71 OW4 2_666 0.744(19) 2.30(3) 2.914(7) 141(5)
OW7 H72 OW6 2_666 0.979(16) 2.00(3) 2.815(8) 139(4)
OW8 H82 O1 1_565 0.772(19) 2.22(2) 2.978(6) 167(4)
OW8 H81 OW4 . 0.716(19) 2.09(2) 2.784(6) 163(4)
OW9 H92 OW5 . 0.797(15) 2.18(2) 2.755(8) 129(2)
OW9 H91 OW8 1_655 0.765(19) 2.75(4) 2.941(10) 97(3)
